data_7106438
loop_
_publ_author_name
'Suhan, Natalie D.'
'Allen, Laura'
'Gharib, Mireille T.'
'Viljoen, Elizabeth'
'Vella, Sarah J.'
'Loeb, Stephen J.'

_publ_section_title
;
 Colour coding the co-conformations of a [2]rotaxane flip-switch
;
_journal_coden_ASTM CHCOFS
_journal_name_full
;
 Chemical Communications (Cambridge, United Kingdom)
;
_journal_page_first 5991
_journal_paper_doi 10.1039/c1cc10948k
_journal_volume 47
_journal_year 2011
_chemical_formula_sum 'C78 H88 F6 N4 O22 S2'
_chemical_formula_weight 1611.64
_space_group_IT_number 14
_symmetry_cell_setting monoclinic
_symmetry_space_group_name_Hall '-P 2ybc'
_symmetry_space_group_name_H-M 'P 1 21/c 1'
_atom_sites_solution_hydrogens geom
_atom_sites_solution_primary direct
_atom_sites_solution_secondary difmap
_audit_creation_method SHELXL-97
_cell_angle_alpha 90.00
_cell_angle_beta 110.6480(10)
_cell_angle_gamma 90.00
_cell_formula_units_Z 2
_cell_length_a 16.2679(16)
_cell_length_b 12.4433(12)
_cell_length_c 20.841(2)
_cell_measurement_reflns_used 642
_cell_measurement_temperature 173(2)
_cell_measurement_theta_max 25.00
_cell_measurement_theta_min 2.62
_cell_volume 3947.8(7)
_computing_cell_refinement 'Bruker SAINT'
_computing_data_collection 'Bruker SMART'
_computing_data_reduction 'Bruker SHELXTL XPREP'
_computing_molecular_graphics 'Bruker SHELXTL XP'
_computing_publication_material 'Bruker SHELXTL XCIF'
_computing_structure_refinement 'SHELXL-97 (Sheldrick, 1997)'
_computing_structure_solution 'SHELXS-97 (Sheldrick, 1997)'
_diffrn_ambient_temperature 173(2)
_diffrn_measured_fraction_theta_full 0.998
_diffrn_measured_fraction_theta_max 0.998
_diffrn_measurement_device_type 'Bruker APEX-I CCD'
_diffrn_measurement_method 'phi and omega scans'
_diffrn_radiation_monochromator graphite
_diffrn_radiation_source 'fine-focus sealed tube'
_diffrn_radiation_type MoK\a
_diffrn_radiation_wavelength 0.71073
_diffrn_reflns_av_R_equivalents 0.0942
_diffrn_reflns_av_sigmaI/netI 0.0677
_diffrn_reflns_limit_h_max 19
_diffrn_reflns_limit_h_min -19
_diffrn_reflns_limit_k_max 14
_diffrn_reflns_limit_k_min -14
_diffrn_reflns_limit_l_max 24
_diffrn_reflns_limit_l_min -24
_diffrn_reflns_number 36743
_diffrn_reflns_theta_full 25.00
_diffrn_reflns_theta_max 25.00
_diffrn_reflns_theta_min 2.62
_exptl_absorpt_coefficient_mu 0.158
_exptl_absorpt_correction_T_max 0.7457
_exptl_absorpt_correction_T_min 0.6508
_exptl_absorpt_correction_type empirical
_exptl_absorpt_process_details sadabs
_exptl_crystal_colour colourless
_exptl_crystal_density_diffrn 1.356
_exptl_crystal_density_meas ?
_exptl_crystal_density_method 'not measured'
_exptl_crystal_description prism
_exptl_crystal_F_000 1692
_exptl_crystal_size_max 0.34
_exptl_crystal_size_mid 0.20
_exptl_crystal_size_min 0.16
_refine_diff_density_max 0.773
_refine_diff_density_min -0.635
_refine_diff_density_rms 0.068
_refine_ls_extinction_method none
_refine_ls_goodness_of_fit_ref 1.015
_refine_ls_hydrogen_treatment constr
_refine_ls_matrix_type full
_refine_ls_number_parameters 506
_refine_ls_number_reflns 6942
_refine_ls_number_restraints 0
_refine_ls_restrained_S_all 1.015
_refine_ls_R_factor_all 0.1275
_refine_ls_R_factor_gt 0.0827
_refine_ls_shift/su_max 0.002
_refine_ls_shift/su_mean 0.000
_refine_ls_structure_factor_coef Fsqd
_refine_ls_weighting_details 'calc w=1/[\s^2^(Fo^2^)+(0.1054P)^2^+5.4549P] where P=(Fo^2^+2Fc^2^)/3'
_refine_ls_weighting_scheme calc
_refine_ls_wR_factor_gt 0.2020
_refine_ls_wR_factor_ref 0.2400
_reflns_number_gt 4345
_reflns_number_total 6942
_reflns_threshold_expression >2sigma(I)
_cod_data_source_file c1cc10948k.txt
_cod_data_source_block la3
_cod_depositor_comments
;
The following automatic conversions were performed:

'_exptl_crystal_density_meas' value 'not measured' was changed to '?'
- the value is perceived as not measured.

Automatic conversion script
Id: cif_fix_values 3008 2015-01-20 13:52:24Z robertas 
;
_cod_original_cell_volume 3947.7(7)
_cod_original_sg_symbol_H-M P2(1)/c
_cod_database_code 7106438

loop_
_symmetry_equiv_pos_as_xyz
'x, y, z'
'-x, y+1/2, -z+1/2'
'-x, -y, -z'
'x, -y-1/2, z-1/2'

loop_
_atom_site_label
_atom_site_type_symbol
_atom_site_fract_x
_atom_site_fract_y
_atom_site_fract_z
_atom_site_U_iso_or_equiv
_atom_site_adp_type
_atom_site_occupancy
_atom_site_symmetry_multiplicity
_atom_site_calc_flag
_atom_site_refinement_flags
_atom_site_disorder_assembly
_atom_site_disorder_group
O1 O 0.0626(2) -0.3690(3) 0.2251(2) 0.0858(13) Uani 1 1 d . . .
O2 O -0.0515(2) -0.4809(3) 0.19506(17) 0.0601(9) Uani 1 1 d . . .
N1 N 0.3873(2) -0.9447(2) 0.45211(16) 0.0366(8) Uani 1 1 d . . .
C1 C -0.0854(3) -0.4470(4) 0.0567(3) 0.0568(12) Uani 1 1 d . . .
H1A H -0.1146 -0.5036 0.0706 0.068 Uiso 1 1 calc R . .
C2 C -0.1081(3) -0.4254(5) -0.0125(3) 0.0697(15) Uani 1 1 d . . .
C3 C -0.1774(4) -0.4873(6) -0.0660(3) 0.0897(19) Uani 1 1 d . . .
H3A H -0.1830 -0.4603 -0.1115 0.135 Uiso 1 1 calc R . .
H3B H -0.2336 -0.4788 -0.0591 0.135 Uiso 1 1 calc R . .
H3C H -0.1613 -0.5635 -0.0626 0.135 Uiso 1 1 calc R . .
C4 C -0.0656(4) -0.3410(6) -0.0308(4) 0.092(2) Uani 1 1 d . . .
H4A H -0.0819 -0.3231 -0.0779 0.110 Uiso 1 1 calc R . .
C5 C -0.0014(5) -0.2824(6) 0.0158(5) 0.102(2) Uani 1 1 d . . .
C6 C 0.0450(8) -0.1873(10) -0.0052(6) 0.199(6) Uani 1 1 d . . .
H6A H 0.0233 -0.1812 -0.0553 0.299 Uiso 1 1 calc R . .
H6B H 0.1085 -0.2000 0.0117 0.299 Uiso 1 1 calc R . .
H6C H 0.0325 -0.1206 0.0146 0.299 Uiso 1 1 calc R . .
C7 C 0.0216(4) -0.3074(5) 0.0850(4) 0.0882(19) Uani 1 1 d . . .
H7A H 0.0673 -0.2685 0.1181 0.106 Uiso 1 1 calc R . .
C8 C -0.0219(3) -0.3893(4) 0.1061(3) 0.0595(13) Uani 1 1 d . . .
C9 C 0.0024(3) -0.4109(4) 0.1807(3) 0.0638(15) Uani 1 1 d . . .
C10 C -0.0338(3) -0.5001(5) 0.2673(3) 0.0693(15) Uani 1 1 d . . .
H10A H -0.0875 -0.5289 0.2730 0.083 Uiso 1 1 calc R . .
H10B H -0.0196 -0.4308 0.2922 0.083 Uiso 1 1 calc R . .
C11 C 0.0414(3) -0.5781(4) 0.2991(2) 0.0501(11) Uani 1 1 d . . .
C12 C 0.0870(3) -0.5752(4) 0.3689(2) 0.0528(12) Uani 1 1 d . . .
H12A H 0.0715 -0.5236 0.3962 0.063 Uiso 1 1 calc R . .
C13 C 0.1551(3) -0.6463(3) 0.3997(2) 0.0468(11) Uani 1 1 d . . .
H13A H 0.1854 -0.6431 0.4479 0.056 Uiso 1 1 calc R . .
C14 C 0.1794(3) -0.7226(3) 0.3609(2) 0.0371(9) Uani 1 1 d . . .
C15 C 0.1329(3) -0.7250(3) 0.2904(2) 0.0419(10) Uani 1 1 d . . .
H15A H 0.1485 -0.7760 0.2627 0.050 Uiso 1 1 calc R . .
C16 C 0.0647(3) -0.6548(4) 0.2602(2) 0.0506(11) Uani 1 1 d . . .
H16A H 0.0333 -0.6588 0.2123 0.061 Uiso 1 1 calc R . .
C17 C 0.2529(2) -0.7981(3) 0.39302(18) 0.0332(9) Uani 1 1 d . . .
C18 C 0.2806(3) -0.8243(3) 0.4630(2) 0.0376(9) Uani 1 1 d . . .
H18A H 0.2529 -0.7916 0.4913 0.045 Uiso 1 1 calc R . .
C19 C 0.3468(3) -0.8961(3) 0.4906(2) 0.0383(9) Uani 1 1 d . . .
H19A H 0.3648 -0.9124 0.5381 0.046 Uiso 1 1 calc R . .
C20 C 0.3629(3) -0.9208(3) 0.3850(2) 0.0410(10) Uani 1 1 d . . .
H20A H 0.3917 -0.9548 0.3580 0.049 Uiso 1 1 calc R . .
C21 C 0.2975(3) -0.8485(3) 0.35519(19) 0.0393(10) Uani 1 1 d . . .
H21A H 0.2821 -0.8322 0.3079 0.047 Uiso 1 1 calc R . .
C22 C 0.4563(3) -1.0263(3) 0.4832(2) 0.0418(10) Uani 1 1 d . . .
H22A H 0.4596 -1.0763 0.4472 0.050 Uiso 1 1 calc R . .
H22B H 0.4409 -1.0686 0.5176 0.050 Uiso 1 1 calc R . .
O3 O -0.3337(2) 0.0392(2) 0.18797(14) 0.0477(7) Uani 1 1 d . . .
O4 O -0.2956(2) 0.0729(2) 0.07319(15) 0.0506(8) Uani 1 1 d . . .
O5 O -0.49483(18) -0.2198(2) -0.03769(13) 0.0424(7) Uani 1 1 d . . .
O6 O -0.5255(2) -0.3714(2) -0.15484(14) 0.0463(7) Uani 1 1 d . . .
O7 O -0.59041(19) -0.4521(2) 0.12511(13) 0.0443(7) Uani 1 1 d . . .
O8 O -0.52430(19) -0.2553(2) 0.07722(13) 0.0425(7) Uani 1 1 d . . .
C23 C -0.4671(3) -0.1732(3) 0.0778(2) 0.0380(9) Uani 1 1 d . . .
C24 C -0.4257(3) -0.1093(3) 0.1342(2) 0.0407(10) Uani 1 1 d . . .
H24A H -0.4361 -0.1216 0.1756 0.049 Uiso 1 1 calc R . .
C25 C -0.3690(3) -0.0274(3) 0.1313(2) 0.0401(10) Uani 1 1 d . . .
C26 C -0.2519(3) 0.0032(4) 0.2339(2) 0.0626(14) Uani 1 1 d . . .
H26A H -0.2305 0.0531 0.2726 0.094 Uiso 1 1 calc R . .
H26B H -0.2096 -0.0001 0.2101 0.094 Uiso 1 1 calc R . .
H26C H -0.2587 -0.0685 0.2508 0.094 Uiso 1 1 calc R . .
C27 C -0.3526(3) -0.0091(3) 0.0718(2) 0.0409(10) Uani 1 1 d . . .
C28 C -0.2812(3) 0.0949(4) 0.0108(2) 0.0573(12) Uani 1 1 d . . .
H28A H -0.2395 0.1545 0.0180 0.086 Uiso 1 1 calc R . .
H28B H -0.3370 0.1146 -0.0248 0.086 Uiso 1 1 calc R . .
H28C H -0.2572 0.0308 -0.0035 0.086 Uiso 1 1 calc R . .
C29 C -0.3937(3) -0.0734(3) 0.0146(2) 0.0387(9) Uani 1 1 d . . .
H29A H -0.3821 -0.0616 -0.0264 0.046 Uiso 1 1 calc R . .
C30 C -0.4514(3) -0.1543(3) 0.01686(19) 0.0362(9) Uani 1 1 d . . .
C31 C -0.4876(3) -0.1922(3) -0.10268(19) 0.0426(10) Uani 1 1 d . . .
H31A H -0.4270 -0.2052 -0.1014 0.051 Uiso 1 1 calc R . .
H31B H -0.5018 -0.1153 -0.1131 0.051 Uiso 1 1 calc R . .
C32 C -0.5512(3) -0.2613(4) -0.1561(2) 0.0491(11) Uani 1 1 d . . .
H32A H -0.6088 -0.2581 -0.1500 0.059 Uiso 1 1 calc R . .
H32B H -0.5590 -0.2310 -0.2018 0.059 Uiso 1 1 calc R . .
C33 C -0.4646(4) -0.3901(4) -0.1884(2) 0.0559(13) Uani 1 1 d . . .
H33A H -0.4080 -0.3550 -0.1626 0.067 Uiso 1 1 calc R . .
H33B H -0.4873 -0.3588 -0.2351 0.067 Uiso 1 1 calc R . .
C34 C -0.5491(3) -0.4916(3) 0.1928(2) 0.0498(11) Uani 1 1 d . . .
H34A H -0.5865 -0.4776 0.2205 0.060 Uiso 1 1 calc R . .
H34B H -0.4919 -0.4551 0.2151 0.060 Uiso 1 1 calc R . .
C35 C -0.6209(3) -0.3438(3) 0.1228(2) 0.0467(11) Uani 1 1 d . . .
H35A H -0.6495 -0.3354 0.1572 0.056 Uiso 1 1 calc R . .
H35B H -0.6658 -0.3303 0.0771 0.056 Uiso 1 1 calc R . .
C36 C -0.5500(3) -0.2614(3) 0.1362(2) 0.0421(10) Uani 1 1 d . . .
H36A H -0.5718 -0.1906 0.1449 0.051 Uiso 1 1 calc R . .
H36B H -0.4990 -0.2817 0.1771 0.051 Uiso 1 1 calc R . .
S1 S 0.26676(13) 0.14022(14) 0.15630(8) 0.0828(5) Uani 1 1 d . . .
O9 O 0.1846(4) 0.1653(5) 0.1663(3) 0.138(2) Uani 1 1 d . . .
O10 O 0.3459(3) 0.1718(5) 0.2112(2) 0.1187(19) Uani 1 1 d . . .
O11 O 0.2629(3) 0.1574(4) 0.08758(18) 0.0912(13) Uani 1 1 d . . .
C1T C 0.2828(6) 0.0166(8) 0.1724(3) 0.134(4) Uani 1 1 d . . .
F1 F 0.2095(6) -0.0524(5) 0.1236(3) 0.223(4) Uani 1 1 d . . .
F2 F 0.3472(5) -0.0302(6) 0.1583(3) 0.198(3) Uani 1 1 d . . .
F3 F 0.2736(4) -0.0277(3) 0.2293(2) 0.1314(17) Uani 1 1 d . . .
N1S N -0.2572(3) 0.3731(4) 0.0622(3) 0.0779(14) Uani 1 1 d . . .
C1S C -0.2308(3) 0.3313(4) 0.1134(3) 0.0643(14) Uani 1 1 d . . .
C2S C -0.1976(5) 0.2740(6) 0.1767(3) 0.103(2) Uani 1 1 d . . .
H2SA H -0.2300 0.2064 0.1727 0.155 Uiso 1 1 calc R . .
H2SB H -0.2050 0.3178 0.2134 0.155 Uiso 1 1 calc R . .
H2SC H -0.1351 0.2585 0.1875 0.155 Uiso 1 1 calc R . .

loop_
_atom_site_aniso_label
_atom_site_aniso_U_11
_atom_site_aniso_U_22
_atom_site_aniso_U_33
_atom_site_aniso_U_23
_atom_site_aniso_U_13
_atom_site_aniso_U_12
O1 0.057(2) 0.072(3) 0.099(3) -0.012(2) -0.009(2) 0.001(2)
O2 0.0511(19) 0.057(2) 0.057(2) 0.0030(16) 0.0004(16) 0.0076(17)
N1 0.0423(19) 0.0336(18) 0.0332(18) 0.0007(14) 0.0125(15) 0.0029(15)
C1 0.038(2) 0.062(3) 0.067(3) 0.002(3) 0.014(2) 0.008(2)
C2 0.053(3) 0.087(4) 0.075(4) 0.009(3) 0.030(3) 0.020(3)
C3 0.085(4) 0.119(5) 0.062(4) -0.012(4) 0.022(3) 0.005(4)
C4 0.073(4) 0.120(6) 0.091(5) 0.028(4) 0.040(4) 0.012(4)
C5 0.082(5) 0.113(6) 0.117(6) 0.034(5) 0.041(5) -0.006(4)
C6 0.199(11) 0.209(11) 0.205(11) 0.056(10) 0.088(9) -0.092(10)
C7 0.053(3) 0.081(4) 0.119(6) 0.007(4) 0.016(3) -0.004(3)
C8 0.041(3) 0.052(3) 0.079(4) 0.007(3) 0.013(3) 0.013(2)
C9 0.037(3) 0.048(3) 0.092(4) -0.009(3) 0.004(3) 0.007(2)
C10 0.057(3) 0.078(4) 0.062(3) -0.002(3) 0.008(3) 0.025(3)
C11 0.045(3) 0.049(3) 0.049(3) 0.002(2) 0.007(2) 0.008(2)
C12 0.056(3) 0.055(3) 0.048(3) -0.004(2) 0.018(2) 0.016(2)
C13 0.050(3) 0.050(3) 0.037(2) -0.004(2) 0.012(2) 0.002(2)
C14 0.038(2) 0.035(2) 0.037(2) 0.0001(17) 0.0116(18) -0.0042(18)
C15 0.043(2) 0.040(2) 0.039(2) -0.0037(18) 0.0099(19) 0.0001(19)
C16 0.048(3) 0.053(3) 0.042(2) -0.004(2) 0.005(2) 0.001(2)
C17 0.040(2) 0.032(2) 0.0276(19) 0.0019(16) 0.0114(17) -0.0032(17)
C18 0.044(2) 0.037(2) 0.036(2) -0.0035(18) 0.0203(19) -0.0041(19)
C19 0.047(2) 0.038(2) 0.028(2) 0.0025(17) 0.0115(18) -0.0011(19)
C20 0.051(2) 0.043(2) 0.030(2) -0.0013(18) 0.0159(19) 0.005(2)
C21 0.046(2) 0.047(2) 0.0240(19) -0.0002(17) 0.0115(18) 0.001(2)
C22 0.046(2) 0.038(2) 0.039(2) 0.0044(18) 0.0131(19) 0.0094(19)
O3 0.0578(18) 0.0446(17) 0.0374(16) -0.0122(13) 0.0129(14) -0.0030(14)
O4 0.0595(19) 0.0457(17) 0.0503(18) -0.0014(14) 0.0241(15) -0.0103(15)
O5 0.0569(18) 0.0411(16) 0.0305(15) -0.0070(12) 0.0172(13) -0.0030(14)
O6 0.0660(19) 0.0417(17) 0.0349(16) -0.0031(13) 0.0221(14) -0.0012(14)
O7 0.0656(19) 0.0392(16) 0.0299(15) -0.0014(12) 0.0194(14) -0.0058(14)
O8 0.0596(18) 0.0401(16) 0.0333(15) -0.0060(12) 0.0234(13) -0.0082(14)
C23 0.044(2) 0.034(2) 0.037(2) 0.0000(18) 0.0164(18) 0.0041(19)
C24 0.054(3) 0.039(2) 0.033(2) -0.0014(18) 0.0204(19) 0.004(2)
C25 0.046(2) 0.037(2) 0.038(2) -0.0073(18) 0.0151(19) 0.0018(19)
C26 0.064(3) 0.062(3) 0.051(3) -0.013(2) 0.007(2) -0.002(3)
C27 0.047(2) 0.037(2) 0.040(2) 0.0001(18) 0.0168(19) 0.0048(19)
C28 0.071(3) 0.048(3) 0.061(3) 0.004(2) 0.033(3) -0.008(2)
C29 0.049(2) 0.039(2) 0.031(2) 0.0007(17) 0.0166(18) 0.0060(19)
C30 0.043(2) 0.035(2) 0.031(2) -0.0017(17) 0.0126(18) 0.0064(18)
C31 0.062(3) 0.040(2) 0.029(2) 0.0016(18) 0.019(2) 0.004(2)
C32 0.060(3) 0.053(3) 0.032(2) 0.000(2) 0.012(2) 0.008(2)
C33 0.093(4) 0.051(3) 0.036(2) 0.008(2) 0.038(3) 0.004(3)
C34 0.077(3) 0.047(3) 0.032(2) -0.0006(19) 0.027(2) 0.001(2)
C35 0.053(3) 0.051(3) 0.040(2) 0.001(2) 0.021(2) -0.001(2)
C36 0.059(3) 0.038(2) 0.034(2) -0.0055(18) 0.023(2) 0.000(2)
S1 0.1151(14) 0.0850(11) 0.0584(9) 0.0102(8) 0.0429(9) 0.0062(10)
O9 0.155(5) 0.195(6) 0.105(4) 0.039(4) 0.097(4) 0.096(4)
O10 0.137(4) 0.157(5) 0.057(3) -0.026(3) 0.027(3) -0.087(4)
O11 0.115(3) 0.126(4) 0.044(2) 0.017(2) 0.043(2) 0.002(3)
C1T 0.186(8) 0.188(9) 0.037(3) 0.040(4) 0.048(4) 0.130(8)
F1 0.376(10) 0.174(5) 0.101(4) -0.044(4) 0.061(5) -0.150(6)
F2 0.238(7) 0.218(6) 0.117(4) -0.031(4) 0.036(4) 0.128(6)
F3 0.228(5) 0.085(3) 0.082(3) 0.006(2) 0.056(3) -0.015(3)
N1S 0.082(3) 0.060(3) 0.083(4) 0.006(3) 0.018(3) 0.007(3)
C1S 0.058(3) 0.053(3) 0.071(4) 0.001(3) 0.010(3) 0.002(3)
C2S 0.099(5) 0.090(5) 0.085(5) 0.020(4) -0.012(4) -0.019(4)

loop_
_atom_type_symbol
_atom_type_description
_atom_type_scat_dispersion_real
_atom_type_scat_dispersion_imag
_atom_type_scat_source
C C 0.0033 0.0016 'International Tables Vol C Tables 4.2.6.8 and 6.1.1.4'
H H 0.0000 0.0000 'International Tables Vol C Tables 4.2.6.8 and 6.1.1.4'
N N 0.0061 0.0033 'International Tables Vol C Tables 4.2.6.8 and 6.1.1.4'
O O 0.0106 0.0060 'International Tables Vol C Tables 4.2.6.8 and 6.1.1.4'
F F 0.0171 0.0103 'International Tables Vol C Tables 4.2.6.8 and 6.1.1.4'
S S 0.1246 0.1234 'International Tables Vol C Tables 4.2.6.8 and 6.1.1.4'

loop_
_geom_angle_atom_site_label_1
_geom_angle_atom_site_label_2
_geom_angle_atom_site_label_3
_geom_angle
_geom_angle_site_symmetry_1
_geom_angle_site_symmetry_3
_geom_angle_publ_flag
C9 O2 C10 115.6(4) . . ?
C20 N1 C19 119.5(3) . . ?
C20 N1 C22 120.4(3) . . ?
C19 N1 C22 120.1(3) . . ?
C8 C1 C2 122.2(5) . . ?
C8 C1 H1A 118.9 . . ?
C2 C1 H1A 118.9 . . ?
C1 C2 C4 117.4(6) . . ?
C1 C2 C3 122.2(5) . . ?
C4 C2 C3 120.4(6) . . ?
C2 C3 H3A 109.5 . . ?
C2 C3 H3B 109.5 . . ?
H3A C3 H3B 109.5 . . ?
C2 C3 H3C 109.5 . . ?
H3A C3 H3C 109.5 . . ?
H3B C3 H3C 109.5 . . ?
C5 C4 C2 122.9(6) . . ?
C5 C4 H4A 118.6 . . ?
C2 C4 H4A 118.6 . . ?
C4 C5 C7 118.6(6) . . ?
C4 C5 C6 122.4(8) . . ?
C7 C5 C6 119.0(8) . . ?
C5 C6 H6A 109.5 . . ?
C5 C6 H6B 109.5 . . ?
H6A C6 H6B 109.5 . . ?
C5 C6 H6C 109.5 . . ?
H6A C6 H6C 109.5 . . ?
H6B C6 H6C 109.5 . . ?
C5 C7 C8 120.6(6) . . ?
C5 C7 H7A 119.7 . . ?
C8 C7 H7A 119.7 . . ?
C1 C8 C7 118.3(5) . . ?
C1 C8 C9 122.7(5) . . ?
C7 C8 C9 119.0(5) . . ?
O1 C9 O2 121.9(6) . . ?
O1 C9 C8 124.7(5) . . ?
O2 C9 C8 113.3(4) . . ?
O2 C10 C11 113.2(4) . . ?
O2 C10 H10A 108.9 . . ?
C11 C10 H10A 108.9 . . ?
O2 C10 H10B 108.9 . . ?
C11 C10 H10B 108.9 . . ?
H10A C10 H10B 107.8 . . ?
C12 C11 C16 118.5(4) . . ?
C12 C11 C10 119.6(4) . . ?
C16 C11 C10 121.9(4) . . ?
C11 C12 C13 121.1(4) . . ?
C11 C12 H12A 119.4 . . ?
C13 C12 H12A 119.4 . . ?
C12 C13 C14 120.7(4) . . ?
C12 C13 H13A 119.7 . . ?
C14 C13 H13A 119.7 . . ?
C13 C14 C15 117.8(4) . . ?
C13 C14 C17 121.3(4) . . ?
C15 C14 C17 120.9(4) . . ?
C16 C15 C14 121.1(4) . . ?
C16 C15 H15A 119.4 . . ?
C14 C15 H15A 119.4 . . ?
C15 C16 C11 120.8(4) . . ?
C15 C16 H16A 119.6 . . ?
C11 C16 H16A 119.6 . . ?
C21 C17 C18 116.2(4) . . ?
C21 C17 C14 121.8(3) . . ?
C18 C17 C14 121.9(3) . . ?
C19 C18 C17 120.6(4) . . ?
C19 C18 H18A 119.7 . . ?
C17 C18 H18A 119.7 . . ?
N1 C19 C18 121.5(4) . . ?
N1 C19 H19A 119.3 . . ?
C18 C19 H19A 119.3 . . ?
N1 C20 C21 121.1(4) . . ?
N1 C20 H20A 119.4 . . ?
C21 C20 H20A 119.4 . . ?
C20 C21 C17 121.1(4) . . ?
C20 C21 H21A 119.5 . . ?
C17 C21 H21A 119.5 . . ?
N1 C22 C22 110.6(4) . 3_636 ?
N1 C22 H22A 109.5 . . ?
C22 C22 H22A 109.5 3_636 . ?
N1 C22 H22B 109.5 . . ?
C22 C22 H22B 109.5 3_636 . ?
H22A C22 H22B 108.1 . . ?
C25 O3 C26 113.2(3) . . ?
C27 O4 C28 116.8(3) . . ?
C30 O5 C31 116.6(3) . . ?
C33 O6 C32 113.5(3) . . ?
C34 O7 C35 113.4(3) . . ?
C23 O8 C36 115.5(3) . . ?
O8 C23 C24 124.0(4) . . ?
O8 C23 C30 117.0(3) . . ?
C24 C23 C30 118.9(4) . . ?
C23 C24 C25 121.2(4) . . ?
C23 C24 H24A 119.4 . . ?
C25 C24 H24A 119.4 . . ?
C27 C25 O3 120.9(4) . . ?
C27 C25 C24 120.1(4) . . ?
O3 C25 C24 118.9(3) . . ?
O3 C26 H26A 109.5 . . ?
O3 C26 H26B 109.5 . . ?
H26A C26 H26B 109.5 . . ?
O3 C26 H26C 109.5 . . ?
H26A C26 H26C 109.5 . . ?
H26B C26 H26C 109.5 . . ?
O4 C27 C25 116.6(4) . . ?
O4 C27 C29 124.2(4) . . ?
C25 C27 C29 119.2(4) . . ?
O4 C28 H28A 109.5 . . ?
O4 C28 H28B 109.5 . . ?
H28A C28 H28B 109.5 . . ?
O4 C28 H28C 109.5 . . ?
H28A C28 H28C 109.5 . . ?
H28B C28 H28C 109.5 . . ?
C30 C29 C27 120.9(4) . . ?
C30 C29 H29A 119.5 . . ?
C27 C29 H29A 119.5 . . ?
O5 C30 C29 124.0(3) . . ?
O5 C30 C23 116.4(3) . . ?
C29 C30 C23 119.6(4) . . ?
O5 C31 C32 107.4(3) . . ?
O5 C31 H31A 110.2 . . ?
C32 C31 H31A 110.2 . . ?
O5 C31 H31B 110.2 . . ?
C32 C31 H31B 110.2 . . ?
H31A C31 H31B 108.5 . . ?
O6 C32 C31 114.6(4) . . ?
O6 C32 H32A 108.6 . . ?
C31 C32 H32A 108.6 . . ?
O6 C32 H32B 108.6 . . ?
C31 C32 H32B 108.6 . . ?
H32A C32 H32B 107.6 . . ?
O6 C33 C34 109.7(4) . 3_445 ?
O6 C33 H33A 109.7 . . ?
C34 C33 H33A 109.7 3_445 . ?
O6 C33 H33B 109.7 . . ?
C34 C33 H33B 109.7 3_445 . ?
H33A C33 H33B 108.2 . . ?
O7 C34 C33 107.9(3) . 3_445 ?
O7 C34 H34A 110.1 . . ?
C33 C34 H34A 110.1 3_445 . ?
O7 C34 H34B 110.1 . . ?
C33 C34 H34B 110.1 3_445 . ?
H34A C34 H34B 108.4 . . ?
O7 C35 C36 113.9(4) . . ?
O7 C35 H35A 108.8 . . ?
C36 C35 H35A 108.8 . . ?
O7 C35 H35B 108.8 . . ?
C36 C35 H35B 108.8 . . ?
H35A C35 H35B 107.7 . . ?
O8 C36 C35 108.4(3) . . ?
O8 C36 H36A 110.0 . . ?
C35 C36 H36A 110.0 . . ?
O8 C36 H36B 110.0 . . ?
C35 C36 H36B 110.0 . . ?
H36A C36 H36B 108.4 . . ?
O11 S1 O10 117.8(3) . . ?
O11 S1 O9 113.1(3) . . ?
O10 S1 O9 115.8(3) . . ?
O11 S1 C1T 107.8(3) . . ?
O10 S1 C1T 93.6(4) . . ?
O9 S1 C1T 105.6(4) . . ?
F2 C1T F3 110.8(6) . . ?
F2 C1T F1 95.6(7) . . ?
F3 C1T F1 93.0(8) . . ?
F2 C1T S1 117.9(8) . . ?
F3 C1T S1 121.3(5) . . ?
F1 C1T S1 112.0(5) . . ?
N1S C1S C2S 177.5(6) . . ?
C1S C2S H2SA 109.5 . . ?
C1S C2S H2SB 109.5 . . ?
H2SA C2S H2SB 109.5 . . ?
C1S C2S H2SC 109.5 . . ?
H2SA C2S H2SC 109.5 . . ?
H2SB C2S H2SC 109.5 . . ?

loop_
_geom_bond_atom_site_label_1
_geom_bond_atom_site_label_2
_geom_bond_distance
_geom_bond_site_symmetry_2
_geom_bond_publ_flag
O1 C9 1.203(6) . ?
O2 C9 1.343(6) . ?
O2 C10 1.449(6) . ?
N1 C20 1.345(5) . ?
N1 C19 1.349(5) . ?
N1 C22 1.482(5) . ?
C1 C8 1.375(7) . ?
C1 C2 1.383(7) . ?
C1 H1A 0.9500 . ?
C2 C4 1.383(9) . ?
C2 C3 1.491(8) . ?
C3 H3A 0.9800 . ?
C3 H3B 0.9800 . ?
C3 H3C 0.9800 . ?
C4 C5 1.359(10) . ?
C4 H4A 0.9500 . ?
C5 C7 1.391(9) . ?
C5 C6 1.548(10) . ?
C6 H6A 0.9800 . ?
C6 H6B 0.9800 . ?
C6 H6C 0.9800 . ?
C7 C8 1.397(8) . ?
C7 H7A 0.9500 . ?
C8 C9 1.487(8) . ?
C10 C11 1.520(6) . ?
C10 H10A 0.9900 . ?
C10 H10B 0.9900 . ?
C11 C12 1.380(6) . ?
C11 C16 1.387(6) . ?
C12 C13 1.386(6) . ?
C12 H12A 0.9500 . ?
C13 C14 1.392(6) . ?
C13 H13A 0.9500 . ?
C14 C15 1.396(5) . ?
C14 C17 1.482(5) . ?
C15 C16 1.377(6) . ?
C15 H15A 0.9500 . ?
C16 H16A 0.9500 . ?
C17 C21 1.395(5) . ?
C17 C18 1.405(5) . ?
C18 C19 1.361(6) . ?
C18 H18A 0.9500 . ?
C19 H19A 0.9500 . ?
C20 C21 1.364(6) . ?
C20 H20A 0.9500 . ?
C21 H21A 0.9500 . ?
C22 C22 1.497(8) 3_636 ?
C22 H22A 0.9900 . ?
C22 H22B 0.9900 . ?
O3 C25 1.390(5) . ?
O3 C26 1.411(5) . ?
O4 C27 1.373(5) . ?
O4 C28 1.425(5) . ?
O5 C30 1.375(4) . ?
O5 C31 1.442(4) . ?
O6 C33 1.418(5) . ?
O6 C32 1.431(5) . ?
O7 C34 1.420(5) . ?
O7 C35 1.430(5) . ?
O8 C23 1.379(5) . ?
O8 C36 1.432(5) . ?
C23 C24 1.381(5) . ?
C23 C30 1.402(5) . ?
C24 C25 1.390(6) . ?
C24 H24A 0.9500 . ?
C25 C27 1.378(6) . ?
C26 H26A 0.9800 . ?
C26 H26B 0.9800 . ?
C26 H26C 0.9800 . ?
C27 C29 1.394(5) . ?
C28 H28A 0.9800 . ?
C28 H28B 0.9800 . ?
C28 H28C 0.9800 . ?
C29 C30 1.387(6) . ?
C29 H29A 0.9500 . ?
C31 C32 1.495(6) . ?
C31 H31A 0.9900 . ?
C31 H31B 0.9900 . ?
C32 H32A 0.9900 . ?
C32 H32B 0.9900 . ?
C33 C34 1.497(6) 3_445 ?
C33 H33A 0.9900 . ?
C33 H33B 0.9900 . ?
C34 C33 1.497(6) 3_445 ?
C34 H34A 0.9900 . ?
C34 H34B 0.9900 . ?
C35 C36 1.494(6) . ?
C35 H35A 0.9900 . ?
C35 H35B 0.9900 . ?
C36 H36A 0.9900 . ?
C36 H36B 0.9900 . ?
S1 O11 1.427(4) . ?
S1 O10 1.443(4) . ?
S1 O9 1.457(5) . ?
S1 C1T 1.576(9) . ?
C1T F2 1.318(8) . ?
C1T F3 1.364(8) . ?
C1T F1 1.529(11) . ?
N1S C1S 1.128(6) . ?
C1S C2S 1.427(8) . ?
C2S H2SA 0.9800 . ?
C2S H2SB 0.9800 . ?
C2S H2SC 0.9800 . ?
